data_1001476
loop_
_publ_author_name
'Battle, P D'
'Jones, C W'
'Studer, F'

_publ_section_title
;
The crystal and magnetic structures of Ca~2~NdRuO~6~,Ca~2~HoRuO~6~ and
Sr~2~ErRuO~6~
;
_journal_coden_ASTM JSSCBI
_journal_name_full 'Journal of Solid State Chemistry'
_journal_page_first 302
_journal_page_last 312
_journal_paper_doi 10.1016/0022-4596(91)90147-A
_journal_volume 90
_journal_year 1991
_chemical_formula_structural 'Ca2 Ho (Ru O6)'
_chemical_formula_sum 'Ca2 Ho O6 Ru'
_chemical_name_systematic 'Dicalcium holmium ruthenate(V)'
_space_group_IT_number 14
_symmetry_cell_setting monoclinic
_symmetry_Int_Tables_number 14
_symmetry_space_group_name_Hall '-P 2yn'
_symmetry_space_group_name_H-M 'P 1 21/n 1'
_cell_angle_alpha 90
_cell_angle_beta 90.18(1)
_cell_angle_gamma 90
_cell_formula_units_Z 2
_cell_length_a 5.4991(1)
_cell_length_b 5.7725(1)
_cell_length_c 7.9381(2)
_cell_volume 252.0
_refine_ls_R_factor_all 0.043
_cod_database_code 1001476

loop_
_symmetry_equiv_pos_as_xyz
x,y,z
1/2+x,1/2-y,1/2+z
-x,-y,-z
1/2-x,1/2+y,1/2-z

loop_
_atom_site_label
_atom_site_type_symbol
_atom_site_symmetry_multiplicity
_atom_site_Wyckoff_symbol
_atom_site_fract_x
_atom_site_fract_y
_atom_site_fract_z
_atom_site_occupancy
_atom_site_attached_hydrogens
_atom_site_calc_flag
Ca1 Ca2+ 4 e 0.5167(4) 0.5620(3) 0.2555(4) 0.730(4) 0 d
Ho1 Ho3+ 4 e 0.5167(4) 0.5620(3) 0.2555(4) 0.270(4) 0 d
Ca2 Ca2+ 2 c 0. 0.5 0. 0.540(4) 0 d
Ho2 Ho3+ 2 c 0. 0.5 0. 0.460(4) 0 d
O1 O2- 4 e 0.2123(4) 0.1788(5) -0.0545(4) 1. 0 d
O2 O2- 4 e 0.3277(4) 0.7182(4) -0.0678(4) 1. 0 d
O3 O2- 4 e 0.3835(4) -0.0518(4) 0.2303(4) 1. 0 d
Ru1 Ru5+ 2 d 0.5 0. 0. 1. 0 d

loop_
_atom_type_symbol
_atom_type_oxidation_number
Ca2+ 2.000
Ho3+ 3.000
O2- -2.000
Ru5+ 5.000
